data_2019011
loop_
_publ_author_name
'Scholz, Stefan'
'Vitze, Hannes'
'Bolte, Michael'
'Lerner, Hans-Wolfram'

_publ_section_title
;
 An approach to creating novel anions: silylated triel compounds with
 --CH~2~-- and --O-- linkers, [InCl~2~{O(HO)Si(<i>t</i>-Bu)~2~}]~2~ and
 Li[B(CH~2~SiMe~3~)~4~]
;
_journal_coeditor_code WQ3030
_journal_issue 6
_journal_name_full 'Acta Crystallographica Section C'
_journal_page_first 569
_journal_page_last 572
_journal_paper_doi 10.1107/S0108270113009311
_journal_volume 69
_journal_year 2013
_chemical_formula_iupac '[Li (C4 H8 O)4] (C16 H44 B Si4)'
_chemical_formula_moiety 'C16 H32 Li O4 +, C16 H44 B Si4 -'
_chemical_formula_sum 'C32 H76 B Li O4 Si4'
_chemical_formula_weight 655.04
_chemical_name_systematic
;
Tetrakis(tetrahydrofuran)lithium tetrakis[(trimethylsilyl)methyl]borate
;
_space_group_IT_number 7
_symmetry_cell_setting monoclinic
_symmetry_space_group_name_Hall 'P -2yac'
_symmetry_space_group_name_H-M 'P 1 n 1'
_atom_sites_solution_hydrogens geom
_atom_sites_solution_primary direct
_atom_sites_solution_secondary difmap
_audit_creation_method SHELXL97
_cell_angle_alpha 90.00
_cell_angle_beta 93.153(5)
_cell_angle_gamma 90.00
_cell_formula_units_Z 2
_cell_length_a 10.5661(7)
_cell_length_b 11.7334(10)
_cell_length_c 18.1342(12)
_cell_measurement_reflns_used 10358
_cell_measurement_temperature 173(2)
_cell_measurement_theta_max 25.2
_cell_measurement_theta_min 3.5
_cell_volume 2244.8(3)
_computing_cell_refinement 'X-AREA (Stoe & Cie, 2002)'
_computing_data_collection 'X-AREA (Stoe & Cie, 2002)'
_computing_data_reduction 'X-AREA (Stoe & Cie, 2002)'
_computing_molecular_graphics 'XP (Sheldrick, 2008)'
_computing_publication_material 'publCIF (Westrip, 2010)'
_computing_structure_refinement 'SHELXL97 (Sheldrick, 2008)'
_computing_structure_solution 'SHELXS97 (Sheldrick, 2008)'
_diffrn_ambient_temperature 173(2)
_diffrn_measured_fraction_theta_full 0.997
_diffrn_measured_fraction_theta_max 0.992
_diffrn_measurement_device_type 'Stoe IPDS II two-circle'
_diffrn_measurement_method \w
_diffrn_radiation_monochromator graphite
_diffrn_radiation_source 'fine-focus sealed tube'
_diffrn_radiation_type MoK\a
_diffrn_radiation_wavelength 0.71073
_diffrn_reflns_av_R_equivalents 0.0889
_diffrn_reflns_av_sigmaI/netI 0.1365
_diffrn_reflns_limit_h_max 12
_diffrn_reflns_limit_h_min -12
_diffrn_reflns_limit_k_max 14
_diffrn_reflns_limit_k_min -14
_diffrn_reflns_limit_l_max 22
_diffrn_reflns_limit_l_min -22
_diffrn_reflns_number 30264
_diffrn_reflns_theta_full 25.00
_diffrn_reflns_theta_max 25.67
_diffrn_reflns_theta_min 3.47
_diffrn_standards_number 0
_exptl_absorpt_coefficient_mu 0.160
_exptl_absorpt_correction_T_max 0.9687
_exptl_absorpt_correction_T_min 0.9506
_exptl_absorpt_correction_type multi-scan
_exptl_absorpt_process_details '(MULABS; Spek, 2009; Blessing, 1995)'
_exptl_crystal_colour colourless
_exptl_crystal_density_diffrn 0.969
_exptl_crystal_density_method 'not measured'
_exptl_crystal_description block
_exptl_crystal_F_000 728
_exptl_crystal_size_max 0.32
_exptl_crystal_size_mid 0.31
_exptl_crystal_size_min 0.20
_refine_diff_density_max 0.243
_refine_diff_density_min -0.244
_refine_ls_abs_structure_details 'Flack (1983), with 4774 Friedel pairs'
_refine_ls_abs_structure_Flack 0.17(16)
_refine_ls_extinction_method none
_refine_ls_goodness_of_fit_ref 0.960
_refine_ls_hydrogen_treatment constr
_refine_ls_matrix_type full
_refine_ls_number_parameters 445
_refine_ls_number_reflns 8399
_refine_ls_number_restraints 91
_refine_ls_restrained_S_all 0.968
_refine_ls_R_factor_all 0.1299
_refine_ls_R_factor_gt 0.0706
_refine_ls_shift/su_max 0.001
_refine_ls_shift/su_mean 0.000
_refine_ls_structure_factor_coef Fsqd
_refine_ls_weighting_details 'calc w = 1/[\s^2^(Fo^2^)+(0.0412P)^2^] where P=(Fo^2^+2Fc^2^)/3'
_refine_ls_weighting_scheme calc
_refine_ls_wR_factor_gt 0.1163
_refine_ls_wR_factor_ref 0.1354
_reflns_number_gt 4944
_reflns_number_total 8399
_reflns_threshold_expression I>2\s(I)
_cod_data_source_file wq3030.cif
_cod_data_source_block II
_cod_original_sg_symbol_H-M 'P n'
_cod_database_code 2019011
_cod_database_fobs_code 2019011

loop_
_symmetry_equiv_pos_as_xyz
'x, y, z'
'x+1/2, -y, z+1/2'

loop_
_atom_site_type_symbol
_atom_site_label
_atom_site_fract_x
_atom_site_fract_y
_atom_site_fract_z
_atom_site_U_iso_or_equiv
_atom_site_adp_type
_atom_site_calc_flag
_atom_site_refinement_flags
_atom_site_occupancy
_atom_site_symmetry_multiplicity
_atom_site_disorder_assembly
_atom_site_disorder_group
B B1 0.6387(5) 0.8507(4) 0.3473(3) 0.0323(12) Uani d . 1 1 . .
Si Si1 0.49480(14) 1.05393(11) 0.27056(8) 0.0398(4) Uani d . 1 1 . .
Si Si2 0.89748(14) 0.90862(11) 0.27955(9) 0.0395(4) Uani d . 1 1 . .
Si Si3 0.50492(14) 0.61682(11) 0.31190(9) 0.0429(4) Uani d . 1 1 . .
Si Si4 0.62049(15) 0.84902(12) 0.51766(9) 0.0474(4) Uani d . 1 1 . .
C C1 0.6006(5) 0.9899(3) 0.3450(3) 0.0339(11) Uani d . 1 1 . .
H H1A 0.6814 1.0327 0.3456 0.041 Uiso calc R 1 1 . .
H H1B 0.5619 1.0071 0.3923 0.041 Uiso calc R 1 1 . .
C C2 0.7496(4) 0.8221(4) 0.2871(3) 0.0331(11) Uani d . 1 1 . .
H H2A 0.7058 0.8223 0.2374 0.040 Uiso calc R 1 1 . .
H H2B 0.7774 0.7427 0.2968 0.040 Uiso calc R 1 1 . .
C C3 0.5100(4) 0.7742(3) 0.3251(3) 0.0320(11) Uani d . 1 1 . .
H H3A 0.4729 0.8074 0.2786 0.038 Uiso calc R 1 1 . .
H H3B 0.4495 0.7911 0.3635 0.038 Uiso calc R 1 1 . .
C C4 0.6979(4) 0.8142(4) 0.4312(2) 0.0343(11) Uani d . 1 1 . .
H H4A 0.7842 0.8470 0.4363 0.041 Uiso calc R 1 1 . .
H H4B 0.7084 0.7304 0.4306 0.041 Uiso calc R 1 1 . .
C C11 0.5156(6) 1.2147(4) 0.2692(4) 0.0593(17) Uani d . 1 1 . .
H H11A 0.4601 1.2474 0.2297 0.089 Uiso calc R 1 1 . .
H H11B 0.6041 1.2331 0.2606 0.089 Uiso calc R 1 1 . .
H H11C 0.4935 1.2465 0.3168 0.089 Uiso calc R 1 1 . .
C C12 0.5194(6) 1.0028(5) 0.1736(3) 0.0604(16) Uani d . 1 1 . .
H H12A 0.4592 1.0412 0.1389 0.091 Uiso calc R 1 1 . .
H H12B 0.5058 0.9203 0.1709 0.091 Uiso calc R 1 1 . .
H H12C 0.6062 1.0204 0.1607 0.091 Uiso calc R 1 1 . .
C C13 0.3231(5) 1.0295(5) 0.2871(4) 0.0626(18) Uani d . 1 1 . .
H H13A 0.2704 1.0634 0.2467 0.094 Uiso calc R 1 1 . .
H H13B 0.3028 1.0648 0.3340 0.094 Uiso calc R 1 1 . .
H H13C 0.3065 0.9474 0.2892 0.094 Uiso calc R 1 1 . .
C C21 0.9699(5) 0.9697(4) 0.3678(3) 0.0544(15) Uani d . 1 1 . .
H H21A 1.0458 1.0134 0.3573 0.082 Uiso calc R 1 1 . .
H H21B 0.9931 0.9077 0.4021 0.082 Uiso calc R 1 1 . .
H H21C 0.9085 1.0200 0.3901 0.082 Uiso calc R 1 1 . .
C C22 0.8715(6) 1.0356(4) 0.2163(3) 0.0587(16) Uani d . 1 1 . .
H H22A 0.9506 1.0788 0.2144 0.088 Uiso calc R 1 1 . .
H H22B 0.8055 1.0847 0.2352 0.088 Uiso calc R 1 1 . .
H H22C 0.8448 1.0092 0.1666 0.088 Uiso calc R 1 1 . .
C C23 1.0228(6) 0.8199(5) 0.2384(4) 0.0625(17) Uani d . 1 1 . .
H H23A 1.1000 0.8655 0.2347 0.094 Uiso calc R 1 1 . .
H H23B 0.9928 0.7944 0.1890 0.094 Uiso calc R 1 1 . .
H H23C 1.0414 0.7534 0.2699 0.094 Uiso calc R 1 1 . .
C C31 0.5869(8) 0.5299(5) 0.3898(4) 0.087(3) Uani d . 1 1 . .
H H31A 0.5802 0.4485 0.3780 0.130 Uiso calc R 1 1 . .
H H31B 0.5461 0.5450 0.4361 0.130 Uiso calc R 1 1 . .
H H31C 0.6765 0.5516 0.3954 0.130 Uiso calc R 1 1 . .
C C32 0.5764(6) 0.5715(5) 0.2244(3) 0.0669(18) Uani d . 1 1 . .
H H32A 0.5723 0.4883 0.2201 0.100 Uiso calc R 1 1 . .
H H32B 0.6651 0.5962 0.2253 0.100 Uiso calc R 1 1 . .
H H32C 0.5293 0.6062 0.1822 0.100 Uiso calc R 1 1 . .
C C33 0.3360(6) 0.5656(5) 0.3044(4) 0.0670(18) Uani d . 1 1 . .
H H33A 0.3346 0.4827 0.2974 0.100 Uiso calc R 1 1 . .
H H33B 0.2910 0.6024 0.2621 0.100 Uiso calc R 1 1 . .
H H33C 0.2943 0.5849 0.3497 0.100 Uiso calc R 1 1 . .
C C41 0.4445(7) 0.8366(7) 0.5125(4) 0.091(2) Uani d . 1 1 . .
H H41A 0.4120 0.8572 0.5603 0.137 Uiso calc R 1 1 . .
H H41B 0.4202 0.7580 0.5002 0.137 Uiso calc R 1 1 . .
H H41C 0.4087 0.8881 0.4742 0.137 Uiso calc R 1 1 . .
C C42 0.6583(7) 1.0008(5) 0.5488(4) 0.074(2) Uani d . 1 1 . .
H H42A 0.6155 1.0171 0.5943 0.112 Uiso calc R 1 1 . .
H H42B 0.6287 1.0543 0.5101 0.112 Uiso calc R 1 1 . .
H H42C 0.7501 1.0090 0.5582 0.112 Uiso calc R 1 1 . .
C C43 0.6859(8) 0.7602(6) 0.5977(3) 0.090(3) Uani d . 1 1 . .
H H43A 0.6428 0.7806 0.6424 0.135 Uiso calc R 1 1 . .
H H43B 0.7770 0.7746 0.6057 0.135 Uiso calc R 1 1 . .
H H43C 0.6719 0.6793 0.5867 0.135 Uiso calc R 1 1 . .
Li Li1 0.0293(10) 0.4131(8) 0.4574(6) 0.062(3) Uani d . 1 1 A .
O O51 -0.1117(5) 0.3835(4) 0.5165(3) 0.1044(18) Uani d . 1 1 . .
C C52 -0.1713(16) 0.2805(11) 0.5287(11) 0.094(5) Uani d PU 0.69(3) 1 A 1
H H52A -0.1072 0.2201 0.5388 0.113 Uiso calc PR 0.69(3) 1 A 1
H H52B -0.2245 0.2584 0.4843 0.113 Uiso calc PR 0.69(3) 1 A 1
C C53 -0.2477(19) 0.2930(11) 0.5900(10) 0.103(5) Uani d PU 0.69(3) 1 A 1
H H53A -0.1986 0.2749 0.6366 0.123 Uiso calc PR 0.69(3) 1 A 1
H H53B -0.3222 0.2418 0.5852 0.123 Uiso calc PR 0.69(3) 1 A 1
C C52' -0.225(3) 0.296(3) 0.486(2) 0.096(10) Uani d PDU 0.31(3) 1 A 2
H H52C -0.2696 0.3233 0.4395 0.115 Uiso calc PR 0.31(3) 1 A 2
H H52D -0.1944 0.2170 0.4789 0.115 Uiso calc PR 0.31(3) 1 A 2
C C53' -0.303(3) 0.308(2) 0.5508(18) 0.068(9) Uani d PDU 0.31(3) 1 A 2
H H53C -0.3932 0.2974 0.5347 0.081 Uiso calc PR 0.31(3) 1 A 2
H H53D -0.2797 0.2460 0.5862 0.081 Uiso calc PR 0.31(3) 1 A 2
C C54 -0.2890(8) 0.4165(7) 0.5889(5) 0.099(2) Uani d . 1 1 . .
H H54A -0.3028 0.4449 0.6392 0.119 Uiso calc PR 0.69(3) 1 A 1
H H54B -0.3672 0.4278 0.5571 0.119 Uiso calc PR 0.69(3) 1 A 1
H H54C -0.2739 0.4047 0.6427 0.119 Uiso calc PR 0.31(3) 1 A 2
H H54D -0.3661 0.4636 0.5802 0.119 Uiso calc PR 0.31(3) 1 A 2
C C55 -0.1744(7) 0.4740(6) 0.5563(4) 0.075(2) Uani d . 1 1 A .
H H55A -0.2019 0.5364 0.5223 0.091 Uiso calc R 1 1 . .
H H55B -0.1166 0.5058 0.5960 0.091 Uiso calc R 1 1 . .
O O61 0.0945(4) 0.5631(3) 0.4840(2) 0.0651(12) Uani d . 1 1 . .
C C62 0.0564(9) 0.6757(6) 0.4602(4) 0.095(3) Uani d . 1 1 A .
H H62A -0.0353 0.6765 0.4455 0.114 Uiso calc R 1 1 . .
H H62B 0.1039 0.6989 0.4172 0.114 Uiso calc R 1 1 . .
C C63 0.0829(9) 0.7551(6) 0.5219(4) 0.106(3) Uani d D 1 1 . .
H H63A 0.1389 0.8175 0.5068 0.127 Uiso calc R 1 1 A .
H H63B 0.0031 0.7887 0.5382 0.127 Uiso calc R 1 1 . .
C C64 0.1453(8) 0.6879(6) 0.5816(4) 0.089(2) Uani d D 1 1 A .
H H64A 0.0860 0.6712 0.6206 0.106 Uiso calc R 1 1 . .
H H64B 0.2198 0.7289 0.6039 0.106 Uiso calc R 1 1 . .
C C65 0.1854(8) 0.5791(6) 0.5441(4) 0.082(2) Uani d . 1 1 A .
H H65A 0.2717 0.5871 0.5260 0.099 Uiso calc R 1 1 . .
H H65B 0.1846 0.5139 0.5787 0.099 Uiso calc R 1 1 . .
O O71 -0.0174(5) 0.4109(3) 0.3537(3) 0.0819(14) Uani d . 1 1 . .
C C72 -0.0776(19) 0.3173(9) 0.3168(8) 0.084(6) Uani d PU 0.63(3) 1 A 1
H H72A -0.1575 0.2982 0.3400 0.101 Uiso calc PR 0.63(3) 1 A 1
H H72B -0.0216 0.2496 0.3196 0.101 Uiso calc PR 0.63(3) 1 A 1
C C72' 0.021(4) 0.314(2) 0.2894(16) 0.112(11) Uani d PU 0.37(3) 1 A 2
H H72C 0.1022 0.3299 0.2668 0.135 Uiso calc PR 0.37(3) 1 A 2
H H72D 0.0179 0.2340 0.3069 0.135 Uiso calc PR 0.37(3) 1 A 2
C C73 -0.1048(11) 0.3516(7) 0.2372(5) 0.133(4) Uani d D 1 1 . .
H H73A -0.0714 0.2938 0.2035 0.160 Uiso calc PR 0.63(3) 1 A 1
H H73B -0.1973 0.3593 0.2262 0.160 Uiso calc PR 0.63(3) 1 A 1
H H73C -0.1175 0.3070 0.1910 0.160 Uiso calc PR 0.37(3) 1 A 2
H H73D -0.1840 0.3564 0.2638 0.160 Uiso calc PR 0.37(3) 1 A 2
C C74 -0.0419(8) 0.4603(7) 0.2280(4) 0.097(3) Uani d D 1 1 A .
H H74A -0.0954 0.5120 0.1963 0.116 Uiso calc R 1 1 . .
H H74B 0.0403 0.4496 0.2053 0.116 Uiso calc R 1 1 . .
C C75 -0.0230(8) 0.5067(6) 0.3028(4) 0.088(2) Uani d . 1 1 A .
H H75A 0.0568 0.5509 0.3075 0.105 Uiso calc R 1 1 . .
H H75B -0.0941 0.5578 0.3138 0.105 Uiso calc R 1 1 . .
O O81 0.1599(5) 0.3009(4) 0.4784(3) 0.0883(16) Uani d . 1 1 . .
C C82 0.1561(15) 0.2048(12) 0.5278(7) 0.089(4) Uani d PU 0.74(2) 1 A 1
H H82A 0.0850 0.1533 0.5127 0.107 Uiso calc PR 0.74(2) 1 A 1
H H82B 0.1454 0.2305 0.5790 0.107 Uiso calc PR 0.74(2) 1 A 1
C C83 0.2784(16) 0.1463(14) 0.5222(9) 0.127(6) Uani d PU 0.74(2) 1 A 1
H H83A 0.3174 0.1298 0.5719 0.152 Uiso calc PR 0.74(2) 1 A 1
H H83B 0.2669 0.0736 0.4949 0.152 Uiso calc PR 0.74(2) 1 A 1
C C84 0.3582(17) 0.2247(16) 0.4822(10) 0.128(7) Uani d PDU 0.74(2) 1 A 1
H H84A 0.4198 0.1827 0.4532 0.154 Uiso calc PR 0.74(2) 1 A 1
H H84B 0.4047 0.2776 0.5165 0.154 Uiso calc PR 0.74(2) 1 A 1
C C85 0.2631(13) 0.2872(12) 0.4326(7) 0.086(4) Uani d PDU 0.74(2) 1 A 1
H H85A 0.2966 0.3618 0.4173 0.104 Uiso calc PR 0.74(2) 1 A 1
H H85B 0.2385 0.2418 0.3881 0.104 Uiso calc PR 0.74(2) 1 A 1
C C82' 0.214(3) 0.243(3) 0.5476(16) 0.058(9) Uani d PU 0.26(2) 1 A 2
H H82C 0.1973 0.2914 0.5907 0.070 Uiso calc PR 0.26(2) 1 A 2
H H82D 0.1687 0.1698 0.5538 0.070 Uiso calc PR 0.26(2) 1 A 2
C C83' 0.337(3) 0.222(3) 0.5477(17) 0.075(11) Uani d PU 0.26(2) 1 A 2
H H83C 0.3501 0.1398 0.5574 0.091 Uiso calc PR 0.26(2) 1 A 2
H H83D 0.3789 0.2642 0.5895 0.091 Uiso calc PR 0.26(2) 1 A 2
C C84' 0.405(4) 0.253(4) 0.477(3) 0.114(17) Uani d PDU 0.26(2) 1 A 2
H H84C 0.4888 0.2902 0.4863 0.136 Uiso calc PR 0.26(2) 1 A 2
H H84D 0.4104 0.1896 0.4411 0.136 Uiso calc PR 0.26(2) 1 A 2
C C85' 0.298(4) 0.334(4) 0.460(3) 0.121(17) Uani d PDU 0.26(2) 1 A 2
H H85C 0.2972 0.3508 0.4063 0.145 Uiso calc PR 0.26(2) 1 A 2
H H85D 0.3196 0.4062 0.4861 0.145 Uiso calc PR 0.26(2) 1 A 2

loop_
_atom_site_aniso_label
_atom_site_aniso_U_11
_atom_site_aniso_U_22
_atom_site_aniso_U_33
_atom_site_aniso_U_12
_atom_site_aniso_U_13
_atom_site_aniso_U_23
B1 0.038(3) 0.024(2) 0.036(3) -0.005(2) 0.005(3) 0.000(2)
Si1 0.0433(9) 0.0293(7) 0.0463(9) 0.0000(7) -0.0023(7) 0.0041(7)
Si2 0.0401(9) 0.0367(8) 0.0431(9) -0.0098(7) 0.0139(7) -0.0013(7)
Si3 0.0533(11) 0.0270(7) 0.0476(9) -0.0096(7) -0.0042(7) -0.0012(6)
Si4 0.0603(11) 0.0477(9) 0.0348(8) -0.0004(8) 0.0091(7) -0.0044(7)
C1 0.034(3) 0.031(2) 0.036(3) -0.004(2) 0.003(2) 0.001(2)
C2 0.031(3) 0.032(2) 0.036(3) -0.004(2) 0.006(2) -0.001(2)
C3 0.030(3) 0.027(2) 0.039(3) -0.003(2) 0.005(2) -0.008(2)
C4 0.034(3) 0.033(2) 0.036(3) -0.007(2) 0.002(2) 0.002(2)
C11 0.068(5) 0.033(3) 0.076(4) 0.003(3) -0.001(4) 0.009(3)
C12 0.076(4) 0.057(3) 0.047(3) 0.006(3) -0.010(3) 0.000(3)
C13 0.040(4) 0.057(4) 0.089(5) -0.003(3) -0.015(3) 0.001(3)
C21 0.049(4) 0.053(3) 0.062(4) -0.020(3) 0.006(3) -0.003(3)
C22 0.071(4) 0.054(3) 0.051(4) -0.026(3) 0.010(3) 0.010(3)
C23 0.048(4) 0.061(4) 0.081(5) -0.012(3) 0.025(3) -0.004(3)
C31 0.129(6) 0.034(3) 0.091(5) -0.014(3) -0.047(5) 0.014(3)
C32 0.069(4) 0.053(3) 0.079(5) -0.007(3) 0.008(3) -0.028(3)
C33 0.067(4) 0.056(4) 0.078(5) -0.021(3) 0.004(3) 0.003(3)
C41 0.085(5) 0.113(6) 0.080(5) -0.016(5) 0.036(4) -0.030(4)
C42 0.094(5) 0.061(4) 0.066(5) -0.006(4) -0.011(4) -0.015(4)
C43 0.148(8) 0.078(5) 0.046(4) 0.010(5) 0.019(5) 0.007(3)
Li1 0.065(7) 0.049(5) 0.074(7) 0.006(5) 0.008(5) -0.001(5)
O51 0.102(4) 0.073(3) 0.145(5) -0.015(3) 0.060(4) -0.012(3)
C52 0.100(9) 0.069(6) 0.114(9) -0.026(6) 0.032(7) -0.018(6)
C53 0.124(9) 0.080(7) 0.105(8) -0.023(6) 0.016(7) -0.008(6)
C52' 0.113(14) 0.077(12) 0.098(13) -0.011(9) 0.014(9) -0.007(9)
C53' 0.061(11) 0.056(10) 0.087(12) -0.013(8) 0.007(8) -0.006(8)
C54 0.113(7) 0.090(6) 0.096(6) 0.006(5) 0.022(5) 0.014(5)
C55 0.065(5) 0.075(5) 0.085(5) 0.011(4) 0.002(4) -0.008(4)
O61 0.081(3) 0.050(2) 0.063(3) 0.003(2) -0.011(2) -0.002(2)
C62 0.141(8) 0.059(4) 0.083(6) 0.024(4) -0.022(5) -0.006(4)
C63 0.140(8) 0.077(5) 0.098(6) 0.019(5) -0.023(6) -0.036(5)
C64 0.122(7) 0.086(5) 0.057(5) -0.042(5) 0.000(5) -0.011(4)
C65 0.101(6) 0.070(5) 0.075(5) -0.021(4) -0.009(4) 0.012(4)
O71 0.120(4) 0.050(2) 0.073(3) -0.013(3) -0.016(3) -0.006(2)
C72 0.110(10) 0.058(7) 0.082(8) -0.019(6) -0.021(6) -0.005(5)
C72' 0.119(15) 0.097(12) 0.120(14) -0.009(9) -0.005(9) -0.008(9)
C73 0.194(12) 0.102(7) 0.099(7) -0.023(7) -0.034(7) -0.013(6)
C74 0.113(7) 0.106(6) 0.071(5) -0.025(5) 0.010(5) -0.016(5)
C75 0.107(7) 0.072(4) 0.086(6) -0.012(4) 0.006(5) 0.003(4)
O81 0.106(4) 0.067(3) 0.097(4) 0.033(3) 0.040(3) 0.033(3)
C82 0.103(8) 0.092(7) 0.073(7) 0.003(6) 0.005(6) 0.027(6)
C83 0.130(9) 0.122(9) 0.127(9) 0.045(7) -0.009(7) 0.036(7)
C84 0.095(9) 0.154(10) 0.138(10) 0.031(8) 0.020(8) 0.003(8)
C85 0.098(7) 0.081(6) 0.083(7) 0.026(6) 0.022(6) 0.012(5)
C82' 0.056(12) 0.075(12) 0.045(11) -0.007(8) 0.018(8) 0.015(8)
C83' 0.069(13) 0.094(14) 0.063(13) -0.001(9) 0.002(9) 0.013(9)
C84' 0.11(2) 0.112(19) 0.116(19) -0.010(10) -0.002(10) 0.004(10)
C85' 0.118(19) 0.123(19) 0.122(19) -0.002(10) 0.008(10) 0.000(10)

loop_
_atom_type_symbol
_atom_type_description
_atom_type_scat_dispersion_real
_atom_type_scat_dispersion_imag
_atom_type_scat_source
C C 0.0033 0.0016 'International Tables Vol C Tables 4.2.6.8 and 6.1.1.4'
H H 0.0000 0.0000 'International Tables Vol C Tables 4.2.6.8 and 6.1.1.4'
B B 0.0013 0.0007 'International Tables Vol C Tables 4.2.6.8 and 6.1.1.4'
Li Li -0.0003 0.0001 'International Tables Vol C Tables 4.2.6.8 and 6.1.1.4'
O O 0.0106 0.0060 'International Tables Vol C Tables 4.2.6.8 and 6.1.1.4'
Si Si 0.0817 0.0704 'International Tables Vol C Tables 4.2.6.8 and 6.1.1.4'

loop_
_geom_angle_atom_site_label_1
_geom_angle_atom_site_label_2
_geom_angle_atom_site_label_3
_geom_angle
_geom_angle_publ_flag
C3 B1 C4 110.0(4) y
C3 B1 C2 109.1(4) y
C4 B1 C2 107.6(4) y
C3 B1 C1 109.1(4) y
C4 B1 C1 110.4(4) y
C2 B1 C1 110.7(4) y
C1 Si1 C13 111.7(3) ?
C1 Si1 C12 116.0(2) ?
C13 Si1 C12 106.5(3) ?
C1 Si1 C11 110.1(2) ?
C13 Si1 C11 105.5(3) ?
C12 Si1 C11 106.4(3) ?
C23 Si2 C2 109.8(2) ?
C23 Si2 C21 106.8(3) ?
C2 Si2 C21 116.5(2) ?
C23 Si2 C22 106.2(3) ?
C2 Si2 C22 112.1(2) ?
C21 Si2 C22 104.8(3) ?
C3 Si3 C32 112.4(3) ?
C3 Si3 C33 110.3(3) ?
C32 Si3 C33 105.9(3) ?
C3 Si3 C31 115.2(2) ?
C32 Si3 C31 106.7(3) ?
C33 Si3 C31 105.8(3) ?
C4 Si4 C41 115.2(3) ?
C4 Si4 C43 111.7(3) ?
C41 Si4 C43 108.5(4) ?
C4 Si4 C42 111.2(3) ?
C41 Si4 C42 106.3(3) ?
C43 Si4 C42 103.1(3) ?
B1 C1 Si1 122.8(3) y
B1 C1 H1A 106.6 ?
Si1 C1 H1A 106.6 ?
B1 C1 H1B 106.6 ?
Si1 C1 H1B 106.6 ?
H1A C1 H1B 106.6 ?
B1 C2 Si2 123.6(3) y
B1 C2 H2A 106.4 ?
Si2 C2 H2A 106.4 ?
B1 C2 H2B 106.4 ?
Si2 C2 H2B 106.4 ?
H2A C2 H2B 106.5 ?
B1 C3 Si3 125.8(3) y
B1 C3 H3A 105.9 ?
Si3 C3 H3A 105.9 ?
B1 C3 H3B 105.9 ?
Si3 C3 H3B 105.9 ?
H3A C3 H3B 106.2 ?
B1 C4 Si4 123.7(3) y
B1 C4 H4A 106.4 ?
Si4 C4 H4A 106.4 ?
B1 C4 H4B 106.4 ?
Si4 C4 H4B 106.4 ?
H4A C4 H4B 106.5 ?
Si1 C11 H11A 109.5 ?
Si1 C11 H11B 109.5 ?
H11A C11 H11B 109.5 ?
Si1 C11 H11C 109.5 ?
H11A C11 H11C 109.5 ?
H11B C11 H11C 109.5 ?
Si1 C12 H12A 109.5 ?
Si1 C12 H12B 109.5 ?
H12A C12 H12B 109.5 ?
Si1 C12 H12C 109.5 ?
H12A C12 H12C 109.5 ?
H12B C12 H12C 109.5 ?
Si1 C13 H13A 109.5 ?
Si1 C13 H13B 109.5 ?
H13A C13 H13B 109.5 ?
Si1 C13 H13C 109.5 ?
H13A C13 H13C 109.5 ?
H13B C13 H13C 109.5 ?
Si2 C21 H21A 109.5 ?
Si2 C21 H21B 109.5 ?
H21A C21 H21B 109.5 ?
Si2 C21 H21C 109.5 ?
H21A C21 H21C 109.5 ?
H21B C21 H21C 109.5 ?
Si2 C22 H22A 109.5 ?
Si2 C22 H22B 109.5 ?
H22A C22 H22B 109.5 ?
Si2 C22 H22C 109.5 ?
H22A C22 H22C 109.5 ?
H22B C22 H22C 109.5 ?
Si2 C23 H23A 109.5 ?
Si2 C23 H23B 109.5 ?
H23A C23 H23B 109.5 ?
Si2 C23 H23C 109.5 ?
H23A C23 H23C 109.5 ?
H23B C23 H23C 109.5 ?
Si3 C31 H31A 109.5 ?
Si3 C31 H31B 109.5 ?
H31A C31 H31B 109.5 ?
Si3 C31 H31C 109.5 ?
H31A C31 H31C 109.5 ?
H31B C31 H31C 109.5 ?
Si3 C32 H32A 109.5 ?
Si3 C32 H32B 109.5 ?
H32A C32 H32B 109.5 ?
Si3 C32 H32C 109.5 ?
H32A C32 H32C 109.5 ?
H32B C32 H32C 109.5 ?
Si3 C33 H33A 109.5 ?
Si3 C33 H33B 109.5 ?
H33A C33 H33B 109.5 ?
Si3 C33 H33C 109.5 ?
H33A C33 H33C 109.5 ?
H33B C33 H33C 109.5 ?
Si4 C41 H41A 109.5 ?
Si4 C41 H41B 109.5 ?
H41A C41 H41B 109.5 ?
Si4 C41 H41C 109.5 ?
H41A C41 H41C 109.5 ?
H41B C41 H41C 109.5 ?
Si4 C42 H42A 109.5 ?
Si4 C42 H42B 109.5 ?
H42A C42 H42B 109.5 ?
Si4 C42 H42C 109.5 ?
H42A C42 H42C 109.5 ?
H42B C42 H42C 109.5 ?
Si4 C43 H43A 109.5 ?
Si4 C43 H43B 109.5 ?
H43A C43 H43B 109.5 ?
Si4 C43 H43C 109.5 ?
H43A C43 H43C 109.5 ?
H43B C43 H43C 109.5 ?
O51 Li1 O71 112.3(6) y
O51 Li1 O81 109.6(5) y
O71 Li1 O81 109.1(5) y
O51 Li1 O61 107.6(5) y
O71 Li1 O61 108.9(5) y
O81 Li1 O61 109.2(5) y
C52 O51 C55 109.4(7) ?
C55 O51 C52' 106.2(10) ?
C52 O51 Li1 128.5(7) ?
C55 O51 Li1 122.1(5) ?
C52' O51 Li1 119.7(9) ?
O51 C52 C53 108.6(10) ?
O51 C52 H52A 110.0 ?
C53 C52 H52A 110.0 ?
O51 C52 H52B 110.0 ?
C53 C52 H52B 110.0 ?
H52A C52 H52B 108.4 ?
C52 C53 C54 105.3(11) ?
C52 C53 H53A 110.7 ?
C54 C53 H53A 110.7 ?
C52 C53 H53B 110.7 ?
C54 C53 H53B 110.7 ?
H53A C53 H53B 108.8 ?
C53' C52' O51 95.4(18) ?
C53' C52' H52C 112.7 ?
O51 C52' H52C 112.7 ?
C53' C52' H52D 112.7 ?
O51 C52' H52D 112.7 ?
C54 C53' C52' 114.6(19) ?
C54 C53' H53C 108.6 ?
C52' C53' H53C 108.6 ?
C54 C53' H53D 108.6 ?
C52' C53' H53D 108.6 ?
H53C C53' H53D 107.6 ?
C53' C54 C55 105.3(10) ?
C53 C54 C55 101.2(8) ?
C53' C54 H54A 135.8 ?
C53 C54 H54A 111.5 ?
C55 C54 H54A 111.5 ?
C53' C54 H54B 77.4 ?
C53 C54 H54B 111.5 ?
C55 C54 H54B 111.5 ?
H54A C54 H54B 109.4 ?
C53' C54 H54C 110.7 ?
C53 C54 H54C 79.8 ?
C55 C54 H54C 110.7 ?
H54A C54 H54C 33.1 ?
H54B C54 H54C 132.7 ?
C53' C54 H54D 110.7 ?
C53 C54 H54D 140.4 ?
C55 C54 H54D 110.7 ?
H54A C54 H54D 78.3 ?
H54B C54 H54D 34.8 ?
H54C C54 H54D 108.8 ?
O51 C55 C54 105.0(6) ?
O51 C55 H55A 110.7 ?
C54 C55 H55A 110.7 ?
O51 C55 H55B 110.7 ?
C54 C55 H55B 110.7 ?
H55A C55 H55B 108.8 ?
C65 O61 C62 105.9(5) ?
C65 O61 Li1 121.7(5) ?
C62 O61 Li1 131.9(5) ?
O61 C62 C63 108.3(6) ?
O61 C62 H62A 110.0 ?
C63 C62 H62A 110.0 ?
O61 C62 H62B 110.0 ?
C63 C62 H62B 110.0 ?
H62A C62 H62B 108.4 ?
C64 C63 C62 106.3(6) ?
C64 C63 H63A 110.5 ?
C62 C63 H63A 110.5 ?
C64 C63 H63B 110.5 ?
C62 C63 H63B 110.5 ?
H63A C63 H63B 108.7 ?
C63 C64 C65 104.3(6) ?
C63 C64 H64A 110.9 ?
C65 C64 H64A 110.9 ?
C63 C64 H64B 110.9 ?
C65 C64 H64B 110.9 ?
H64A C64 H64B 108.9 ?
O61 C65 C64 105.1(6) ?
O61 C65 H65A 110.7 ?
C64 C65 H65A 110.7 ?
O61 C65 H65B 110.7 ?
C64 C65 H65B 110.7 ?
H65A C65 H65B 108.8 ?
C72 O71 C75 107.2(6) ?
C72 O71 C72' 43.3(10) ?
C75 O71 C72' 94.9(11) ?
C72 O71 Li1 123.9(7) ?
C75 O71 Li1 127.7(5) ?
C72' O71 Li1 128.7(9) ?
O71 C72 C73 107.6(9) ?
O71 C72 H72A 110.2 ?
C73 C72 H72A 110.2 ?
O71 C72 H72B 110.2 ?
C73 C72 H72B 110.2 ?
H72A C72 H72B 108.5 ?
C73 C72' O71 90.0(17) ?
C73 C72' H72C 113.6 ?
O71 C72' H72C 113.6 ?
C73 C72' H72D 113.6 ?
O71 C72' H72D 113.6 ?
H72C C72' H72D 110.9 ?
C74 C73 C72 106.2(8) ?
C74 C73 C72' 86.7(13) ?
C72 C73 C72' 43.5(11) ?
C74 C73 H73A 110.5 ?
C72 C73 H73A 110.5 ?
C72' C73 H73A 82.3 ?
C74 C73 H73B 110.5 ?
C72 C73 H73B 110.5 ?
C72' C73 H73B 153.4 ?
H73A C73 H73B 108.7 ?
C74 C73 H73C 114.2 ?
C72 C73 H73C 132.5 ?
C72' C73 H73C 114.2 ?
H73A C73 H73C 32.2 ?
H73B C73 H73C 78.0 ?
C74 C73 H73D 114.2 ?
C72 C73 H73D 70.7 ?
C72' C73 H73D 114.2 ?
H73A C73 H73D 132.8 ?
H73B C73 H73D 40.8 ?
H73C C73 H73D 111.4 ?
C73 C74 C75 105.1(7) ?
C73 C74 H74A 110.7 ?
C75 C74 H74A 110.7 ?
C73 C74 H74B 110.7 ?
C75 C74 H74B 110.7 ?
H74A C74 H74B 108.8 ?
O71 C75 C74 107.5(6) ?
O71 C75 H75A 110.2 ?
C74 C75 H75A 110.2 ?
O71 C75 H75B 110.2 ?
C74 C75 H75B 110.2 ?
H75A C75 H75B 108.5 ?
C85 O81 C82 108.9(7) ?
C85 O81 C82' 99.7(13) ?
C82 O81 C82' 32.3(11) ?
C85 O81 C85' 31.2(18) ?
C82 O81 C85' 112.6(16) ?
C82' O81 C85' 89(2) ?
C85 O81 Li1 121.8(6) ?
C82 O81 Li1 127.8(7) ?
C82' O81 Li1 134.8(12) ?
C85' O81 Li1 117.0(15) ?
O81 C82 C83 105.5(10) ?
O81 C82 H82A 110.6 ?
C83 C82 H82A 110.6 ?
O81 C82 H82B 110.6 ?
C83 C82 H82B 110.6 ?
H82A C82 H82B 108.8 ?
C84 C83 C82 105.8(10) ?
C84 C83 H83A 110.6 ?
C82 C83 H83A 110.6 ?
C84 C83 H83B 110.6 ?
C82 C83 H83B 110.6 ?
H83A C83 H83B 108.7 ?
C83 C84 C85 102.6(12) ?
C83 C84 H84A 111.2 ?
C85 C84 H84A 111.2 ?
C83 C84 H84B 111.2 ?
C85 C84 H84B 111.2 ?
H84A C84 H84B 109.2 ?
O81 C85 C84 102.4(10) ?
O81 C85 H85A 111.3 ?
C84 C85 H85A 111.3 ?
O81 C85 H85B 111.3 ?
C84 C85 H85B 111.3 ?
H85A C85 H85B 109.2 ?
C83' C82' O81 114(2) ?
C83' C82' H82C 108.7 ?
O81 C82' H82C 108.7 ?
C83' C82' H82D 108.7 ?
O81 C82' H82D 108.7 ?
H82C C82' H82D 107.6 ?
C82' C83' C84' 117(3) ?
C82' C83' H83C 108.0 ?
C84' C83' H83C 108.0 ?
C82' C83' H83D 108.0 ?
C84' C83' H83D 108.0 ?
H83C C83' H83D 107.2 ?
C85' C84' C83' 86(3) ?
C85' C84' H84C 114.3 ?
C83' C84' H84C 114.3 ?
C85' C84' H84D 114.3 ?
C83' C84' H84D 114.3 ?
H84C C84' H84D 111.4 ?
C84' C85' O81 120(3) ?
C84' C85' H85C 107.3 ?
O81 C85' H85C 107.3 ?
C84' C85' H85D 107.3 ?
O81 C85' H85D 107.3 ?
H85C C85' H85D 106.9 ?

loop_
_geom_bond_atom_site_label_1
_geom_bond_atom_site_label_2
_geom_bond_distance
_geom_bond_publ_flag
B1 C3 1.661(7) y
B1 C4 1.669(7) y
B1 C2 1.678(7) y
B1 C1 1.683(6) y
Si1 C1 1.863(5) y
Si1 C13 1.877(6) ?
Si1 C12 1.889(5) ?
Si1 C11 1.900(5) ?
Si2 C23 1.872(6) ?
Si2 C2 1.874(5) y
Si2 C21 1.878(6) ?
Si2 C22 1.891(5) ?
Si3 C3 1.862(4) y
Si3 C32 1.871(6) ?
Si3 C33 1.881(6) ?
Si3 C31 1.912(6) ?
Si4 C4 1.854(5) y
Si4 C41 1.862(8) ?
Si4 C43 1.887(7) ?
Si4 C42 1.904(6) ?
C1 H1A 0.9900 ?
C1 H1B 0.9900 ?
C2 H2A 0.9900 ?
C2 H2B 0.9900 ?
C3 H3A 0.9900 ?
C3 H3B 0.9900 ?
C4 H4A 0.9900 ?
C4 H4B 0.9900 ?
C11 H11A 0.9800 ?
C11 H11B 0.9800 ?
C11 H11C 0.9800 ?
C12 H12A 0.9800 ?
C12 H12B 0.9800 ?
C12 H12C 0.9800 ?
C13 H13A 0.9800 ?
C13 H13B 0.9800 ?
C13 H13C 0.9800 ?
C21 H21A 0.9800 ?
C21 H21B 0.9800 ?
C21 H21C 0.9800 ?
C22 H22A 0.9800 ?
C22 H22B 0.9800 ?
C22 H22C 0.9800 ?
C23 H23A 0.9800 ?
C23 H23B 0.9800 ?
C23 H23C 0.9800 ?
C31 H31A 0.9800 ?
C31 H31B 0.9800 ?
C31 H31C 0.9800 ?
C32 H32A 0.9800 ?
C32 H32B 0.9800 ?
C32 H32C 0.9800 ?
C33 H33A 0.9800 ?
C33 H33B 0.9800 ?
C33 H33C 0.9800 ?
C41 H41A 0.9800 ?
C41 H41B 0.9800 ?
C41 H41C 0.9800 ?
C42 H42A 0.9800 ?
C42 H42B 0.9800 ?
C42 H42C 0.9800 ?
C43 H43A 0.9800 ?
C43 H43B 0.9800 ?
C43 H43C 0.9800 ?
Li1 O51 1.914(12) y
Li1 O71 1.918(12) y
Li1 O81 1.930(11) y
Li1 O61 1.941(10) y
O51 C52 1.386(12) ?
O51 C55 1.464(8) ?
O51 C52' 1.65(3) ?
C52 C53 1.418(15) ?
C52 H52A 0.9900 ?
C52 H52B 0.9900 ?
C53 C54 1.513(16) ?
C53 H53A 0.9900 ?
C53 H53B 0.9900 ?
C52' C53' 1.483(10) ?
C52' H52C 0.9900 ?
C52' H52D 0.9900 ?
C53' C54 1.45(2) ?
C53' H53C 0.9900 ?
C53' H53D 0.9900 ?
C54 C55 1.533(10) ?
C54 H54A 0.9900 ?
C54 H54B 0.9900 ?
C54 H54C 0.9900 ?
C54 H54D 0.9900 ?
C55 H55A 0.9900 ?
C55 H55B 0.9900 ?
O61 C65 1.425(7) ?
O61 C62 1.441(7) ?
C62 C63 1.471(9) ?
C62 H62A 0.9900 ?
C62 H62B 0.9900 ?
C63 C64 1.466(7) ?
C63 H63A 0.9900 ?
C63 H63B 0.9900 ?
C64 C65 1.518(10) ?
C64 H64A 0.9900 ?
C64 H64B 0.9900 ?
C65 H65A 0.9900 ?
C65 H65B 0.9900 ?
O71 C72 1.419(11) ?
O71 C75 1.453(7) ?
O71 C72' 1.70(3) ?
C72 C73 1.511(15) ?
C72 H72A 0.9900 ?
C72 H72B 0.9900 ?
C72' C73 1.65(3) ?
C72' H72C 0.9900 ?
C72' H72D 0.9900 ?
C73 C74 1.452(8) ?
C73 H73A 0.9900 ?
C73 H73B 0.9900 ?
C73 H73C 0.9900 ?
C73 H73D 0.9900 ?
C74 C75 1.465(9) ?
C74 H74A 0.9900 ?
C74 H74B 0.9900 ?
C75 H75A 0.9900 ?
C75 H75B 0.9900 ?
O81 C85 1.416(12) ?
O81 C82 1.441(11) ?
O81 C82' 1.51(3) ?
O81 C85' 1.57(4) ?
C82 C83 1.472(17) ?
C82 H82A 0.9900 ?
C82 H82B 0.9900 ?
C83 C84 1.47(2) ?
C83 H83A 0.9900 ?
C83 H83B 0.9900 ?
C84 C85 1.502(9) ?
C84 H84A 0.9900 ?
C84 H84B 0.9900 ?
C85 H85A 0.9900 ?
C85 H85B 0.9900 ?
C82' C83' 1.32(4) ?
C82' H82C 0.9900 ?
C82' H82D 0.9900 ?
C83' C84' 1.55(6) ?
C83' H83C 0.9900 ?
C83' H83D 0.9900 ?
C84' C85' 1.496(10) ?
C84' H84C 0.9900 ?
C84' H84D 0.9900 ?
C85' H85C 0.9900 ?
C85' H85D 0.9900 ?

loop_
_geom_torsion_atom_site_label_1
_geom_torsion_atom_site_label_2
_geom_torsion_atom_site_label_3
_geom_torsion_atom_site_label_4
_geom_torsion
C3 B1 C1 Si1 -42.5(5)
C4 B1 C1 Si1 -163.5(3)
C2 B1 C1 Si1 77.5(5)
C13 Si1 C1 B1 81.2(4)
C12 Si1 C1 B1 -41.1(5)
C11 Si1 C1 B1 -161.9(4)
C3 B1 C2 Si2 167.8(3)
C4 B1 C2 Si2 -72.9(4)
C1 B1 C2 Si2 47.8(5)
C23 Si2 C2 B1 156.3(4)
C21 Si2 C2 B1 34.8(5)
C22 Si2 C2 B1 -85.9(4)
C4 B1 C3 Si3 -64.3(5)
C2 B1 C3 Si3 53.5(5)
C1 B1 C3 Si3 174.5(3)
C32 Si3 C3 B1 -72.4(5)
C33 Si3 C3 B1 169.8(4)
C31 Si3 C3 B1 50.1(5)
C3 B1 C4 Si4 -70.6(4)
C2 B1 C4 Si4 170.7(3)
C1 B1 C4 Si4 49.8(5)
C41 Si4 C4 B1 39.1(5)
C43 Si4 C4 B1 163.5(4)
C42 Si4 C4 B1 -82.0(4)
O71 Li1 O51 C52 75.1(14)
O81 Li1 O51 C52 -46.3(15)
O61 Li1 O51 C52 -165.0(13)
O71 Li1 O51 C55 -104.2(7)
O81 Li1 O51 C55 134.3(6)
O61 Li1 O51 C55 15.6(8)
O71 Li1 O51 C52' 33.3(18)
O81 Li1 O51 C52' -88.1(18)
O61 Li1 O51 C52' 153.2(17)
C55 O51 C52 C53 -15.6(15)
C52' O51 C52 C53 -107(2)
Li1 O51 C52 C53 165.0(10)
O51 C52 C53 C54 30.4(16)
C52 O51 C52' C53' 64.9(17)
C55 O51 C52' C53' -36(2)
Li1 O51 C52' C53' -179.4(14)
O51 C52' C53' C54 28(3)
C52' C53' C54 C53 -99(3)
C52' C53' C54 C55 -11(3)
C52 C53 C54 C53' 69.0(19)
C52 C53 C54 C55 -31.7(13)
C52 O51 C55 C54 -5.4(12)
C52' O51 C55 C54 31.7(16)
Li1 O51 C55 C54 174.1(6)
C53' C54 C55 O51 -14.2(17)
C53 C54 C55 O51 22.3(11)
O51 Li1 O61 C65 86.5(7)
O71 Li1 O61 C65 -151.5(6)
O81 Li1 O61 C65 -32.5(8)
O51 Li1 O61 C62 -83.4(8)
O71 Li1 O61 C62 38.7(9)
O81 Li1 O61 C62 157.7(6)
C65 O61 C62 C63 -22.5(9)
Li1 O61 C62 C63 148.5(7)
O61 C62 C63 C64 3.5(11)
C62 C63 C64 C65 15.5(10)
C62 O61 C65 C64 31.8(7)
Li1 O61 C65 C64 -140.4(6)
C63 C64 C65 O61 -29.4(8)
O51 Li1 O71 C72 -55.8(13)
O81 Li1 O71 C72 65.9(12)
O61 Li1 O71 C72 -175.0(11)
O51 Li1 O71 C75 110.6(7)
O81 Li1 O71 C75 -127.7(7)
O61 Li1 O71 C75 -8.5(9)
O51 Li1 O71 C72' -110.0(18)
O81 Li1 O71 C72' 11.7(19)
O61 Li1 O71 C72' 130.8(18)
C75 O71 C72 C73 8.0(16)
C72' O71 C72 C73 -70.5(17)
Li1 O71 C72 C73 176.8(9)
C72 O71 C72' C73 55.4(14)
C75 O71 C72' C73 -54.6(15)
Li1 O71 C72' C73 156.5(7)
O71 C72 C73 C74 8.1(17)
O71 C72 C73 C72' 75.0(17)
O71 C72' C73 C74 67.4(13)
O71 C72' C73 C72 -50.4(12)
C72 C73 C74 C75 -20.7(13)
C72' C73 C74 C75 -60.1(15)
C72 O71 C75 C74 -21.3(12)
C72' O71 C75 C74 21.1(15)
Li1 O71 C75 C74 170.4(7)
C73 C74 C75 O71 26.2(10)
O51 Li1 O81 C85 166.7(9)
O71 Li1 O81 C85 43.3(11)
O61 Li1 O81 C85 -75.6(11)
O51 Li1 O81 C82 2.5(12)
O71 Li1 O81 C82 -120.9(10)
O61 Li1 O81 C82 120.2(10)
O51 Li1 O81 C82' -40(2)
O71 Li1 O81 C82' -163(2)
O61 Li1 O81 C82' 78(2)
O51 Li1 O81 C85' -158(2)
O71 Li1 O81 C85' 79(2)
O61 Li1 O81 C85' -40(2)
C85 O81 C82 C83 13.2(15)
C82' O81 C82 C83 -65(2)
C85' O81 C82 C83 -20(3)
Li1 O81 C82 C83 179.0(9)
O81 C82 C83 C84 11.9(17)
C82 C83 C84 C85 -30.8(17)
C82 O81 C85 C84 -32.1(15)
C82' O81 C85 C84 -0.1(19)
C85' O81 C85 C84 71(3)
Li1 O81 C85 C84 161.0(10)
C83 C84 C85 O81 38.3(16)
C85 O81 C82' C83' 12(3)
C82 O81 C82' C83' 123(4)
C85' O81 C82' C83' -17(3)
Li1 O81 C82' C83' -145(2)
O81 C82' C83' C84' -3(5)
C82' C83' C84' C85' 22(5)
C83' C84' C85' O81 -37(5)
C85 O81 C85' C84' -74(5)
C82 O81 C85' C84' 15(5)
C82' O81 C85' C84' 37(5)
Li1 O81 C85' C84' 178(4)
